data_1553279
loop_
_publ_author_name
'Tokarenko, Anna'
'Li\<skov\'a, Barbora'
'Smole\'n, Sabina'
'T\'aborsk\'a, Nat\'alie'
'Tich\'y, Michal'
'Gursk\'a, So\<na'
'Perl\'ikov\'a, Pavla'
'Frydrych, Ivo'
'Tlou\<st'ov\'a, Eva'
'Znojek, Pawel'
'Mertl\'ikov\'a-Kaiserov\'a, Helena'
'Po\<stov\'a Slav\<et\'insk\'a, Lenka'
'Pohl, Radek'
'Klepet\'a\<rov\'a, Blanka'
'Khalid, Noor-Ul-Ain'
'Wenren, Yiqian'
'Laposa, Rebecca R.'
'D\<zub\'ak, Petr'
'Hajd\'uch, Mari\'an'
'Hocek, Michal'

_publ_section_title
;
 Synthesis and Cytotoxic and Antiviral Profiling of Pyrrolo- and
 Furo-Fused 7-Deazapurine Ribonucleosides.
;
_journal_issue 20
_journal_name_full 'Journal of medicinal chemistry'
_journal_page_first 9347
_journal_page_last 9359
_journal_paper_doi 10.1021/acs.jmedchem.8b01258
_journal_volume 61
_journal_year 2018
_chemical_formula_moiety 'C9 H7 Cl1 N4'
_chemical_formula_sum 'C9 H7 Cl N4'
_chemical_formula_weight 206.63
_chemical_name_systematic 4-chloro-5-methyl-5,8-dihydropyrrolo[2',3'4,5]pyrrolo[2,3-d]pyrimidine
_space_group_IT_number 14
_space_group_name_Hall '-P 2yn'
_space_group_name_H-M_alt 'P 1 21/n 1'
_symmetry_cell_setting monoclinic
_symmetry_Int_Tables_number 14
_symmetry_space_group_name_H-M 'P 1 21/n 1'
_atom_sites_solution_hydrogens difmap
_atom_sites_solution_primary direct
_cell_angle_alpha 90
_cell_angle_beta 97.969(2)
_cell_angle_gamma 90
_cell_formula_units_Z 4
_cell_length_a 8.2465(4)
_cell_length_b 6.6263(4)
_cell_length_c 16.3920(7)
_cell_measurement_reflns_used 2197
_cell_measurement_temperature 180
_cell_measurement_theta_max 27.1000
_cell_measurement_theta_min 2.6370
_cell_volume 887.07(8)
_computing_cell_refinement 'CrysAlis, (Oxford Diffraction, 2002)'
_computing_data_collection 'Xcalibur, (Oxford Diffraction, 2002)'
_computing_data_reduction 'CrysAlis, (Oxford Diffraction, 2002)'
_computing_molecular_graphics 'CAMERON (Watkin et al., 1996)'
_computing_publication_material 'CRYSTALS (Betteridge et al., 2003)'
_computing_structure_refinement 'CRYSTALS (Betteridge et al., 2003)'
_computing_structure_solution 'SIR92 (Altomare et al., 1994)'
_diffrn_ambient_temperature 180
_diffrn_measured_fraction_theta_full 0.999
_diffrn_measured_fraction_theta_max 0.999
_diffrn_measurement_device Area
_diffrn_measurement_device_type 'Oxford Diffraction XCALIBUR'
_diffrn_measurement_method '\f & \w scans'
_diffrn_radiation_monochromator graphite
_diffrn_radiation_probe x-ray
_diffrn_radiation_type 'Mo K\a'
_diffrn_radiation_wavelength 0.71073
_diffrn_reflns_av_R_equivalents 0.027
_diffrn_reflns_limit_h_max 10
_diffrn_reflns_limit_h_min -10
_diffrn_reflns_limit_k_max 8
_diffrn_reflns_limit_k_min -8
_diffrn_reflns_limit_l_max 21
_diffrn_reflns_limit_l_min -20
_diffrn_reflns_number 35530
_diffrn_reflns_theta_full 27.483
_diffrn_reflns_theta_max 27.483
_diffrn_reflns_theta_min 2.632
_diffrn_standards_number 0
_exptl_absorpt_coefficient_mu 0.390
_exptl_absorpt_correction_T_max 0.90
_exptl_absorpt_correction_T_min 0.73
_exptl_absorpt_correction_type multi-scan
_exptl_absorpt_process_details 'CrysAlis, (Oxford Diffraction, 2002)'
_exptl_crystal_colour 'light blue'
_exptl_crystal_density_diffrn 1.547
_exptl_crystal_density_method 'not measured'
_exptl_crystal_description block
_exptl_crystal_F_000 424
_exptl_crystal_size_max 0.760
_exptl_crystal_size_mid 0.460
_exptl_crystal_size_min 0.280
_refine_diff_density_max 0.34
_refine_diff_density_min -0.27
_refine_ls_extinction_coef 350(14)
_refine_ls_extinction_method 'Larson (1970), Equation 22'
_refine_ls_goodness_of_fit_ref 1.0661
_refine_ls_hydrogen_treatment constr
_refine_ls_matrix_type full
_refine_ls_number_parameters 128
_refine_ls_number_reflns 1947
_refine_ls_number_restraints 0
_refine_ls_R_factor_all 0.0323
_refine_ls_R_factor_gt 0.0304
_refine_ls_shift/su_max 0.0041311
_refine_ls_shift/su_mean 0.0009635
_refine_ls_structure_factor_coef F
_refine_ls_weighting_details
;
 Method, part 1, Chebychev polynomial, (Watkin, 1994, Prince, 1982) 
 [weight] = 1.0/[A~0~*T~0~(x)+A~1~*T~1~(x) ... +A~n-1~]*T~n-1~(x)] 
 where A~i~ are the Chebychev coefficients listed below and x= Fcalc/Fmax 
 Method = Robust Weighting (Prince, 1982) 
 W = [weight] * [1-(deltaF/6*sigmaF)^2^]^2^ 
 A~i~ are: 
 0.164 0.119 0.484E-01 
;
_refine_ls_weighting_scheme calc
_refine_ls_wR_factor_all 0.0371
_refine_ls_wR_factor_gt 0.0324
_refine_ls_wR_factor_ref 0.0324
_reflns_limit_h_max 10
_reflns_limit_h_min -10
_reflns_limit_k_max 8
_reflns_limit_k_min 0
_reflns_limit_l_max 21
_reflns_limit_l_min 0
_reflns_number_gt 1947
_reflns_number_total 2040
_reflns_threshold_expression I>2.0\s(I)
_oxford_diffrn_Wilson_B_factor 2.18
_oxford_diffrn_Wilson_scale 13.47
_oxford_refine_ls_r_factor_ref 0.0304
_oxford_refine_ls_scale 0.2823(6)
_oxford_reflns_number_all 2040
_oxford_reflns_threshold_expression_ref I>2.0\s(I)
_cod_data_source_file jm8b01258_si_004.cif
_cod_data_source_block 1
_cod_original_sg_symbol_H-M 'P 21/n'
_cod_original_formula_sum 'C9 H7 Cl1 N4'
_cod_database_code 1553279

loop_
_symmetry_equiv_pos_as_xyz
x,y,z
-x,-y,-z
-x+1/2,y+1/2,-z+1/2
x+1/2,-y+1/2,z+1/2

loop_
_atom_site_label
_atom_site_type_symbol
_atom_site_fract_x
_atom_site_fract_y
_atom_site_fract_z
_atom_site_U_iso_or_equiv
_atom_site_occupancy
_atom_site_adp_type
_atom_site_refinement_flags_posn
N1 N 0.86728(12) 0.36814(14) 0.41292(6) 0.0251 1.0000 Uani .
C2 C 0.78354(15) 0.30788(18) 0.34149(7) 0.0278 1.0000 Uani .
N3 N 0.69238(12) 0.14041(15) 0.32763(6) 0.0269 1.0000 Uani .
C4 C 0.68449(13) 0.02009(16) 0.39189(6) 0.0223 1.0000 Uani .
C5 C 0.76229(12) 0.05973(15) 0.47064(6) 0.0201 1.0000 Uani .
C6 C 0.78451(12) -0.01842(16) 0.55241(6) 0.0214 1.0000 Uani .
N7 N 0.74484(11) -0.17409(15) 0.60154(6) 0.0255 1.0000 Uani .
C8 C 0.82084(15) -0.1358(2) 0.68010(7) 0.0312 1.0000 Uani .
C9 C 0.90915(14) 0.0419(2) 0.68310(7) 0.0294 1.0000 Uani .
C10 C 0.88522(12) 0.11450(17) 0.60170(6) 0.0230 1.0000 Uani .
N11 N 0.92875(11) 0.27484(14) 0.55471(5) 0.0229 1.0000 Uani .
C12 C 0.85583(12) 0.24398(16) 0.47619(6) 0.0211 1.0000 Uani .
Cl13 Cl 0.56840(4) -0.19789(5) 0.372145(17) 0.0338 1.0000 Uani .
C14 C 0.64491(15) -0.35025(18) 0.57761(8) 0.0306 1.0000 Uani .
H21 H 0.7895 0.3926 0.2957 0.0325 1.0000 Uiso R
H142 H 0.6553 -0.4433 0.6232 0.0497 1.0000 Uiso R
H141 H 0.6838 -0.4160 0.5321 0.0468 1.0000 Uiso R
H143 H 0.5319 -0.3132 0.5622 0.0465 1.0000 Uiso R
H81 H 0.8106 -0.2258 0.7244 0.0377 1.0000 Uiso R
H91 H 0.9720 0.0997 0.7299 0.0355 1.0000 Uiso R
H111 H 0.9957 0.3749 0.5716 0.0297 1.0000 Uiso R

loop_
_atom_site_aniso_label
_atom_site_aniso_U_11
_atom_site_aniso_U_22
_atom_site_aniso_U_33
_atom_site_aniso_U_23
_atom_site_aniso_U_13
_atom_site_aniso_U_12
N1 0.0296(5) 0.0240(4) 0.0214(4) -0.0011(3) 0.0022(3) 0.0005(4)
C2 0.0346(6) 0.0283(6) 0.0202(5) -0.0001(4) 0.0024(4) 0.0012(5)
N3 0.0312(5) 0.0296(5) 0.0190(4) -0.0035(4) 0.0005(3) 0.0018(4)
C4 0.0217(5) 0.0230(5) 0.0215(5) -0.0056(4) 0.0005(4) 0.0019(4)
C5 0.0194(4) 0.0204(5) 0.0204(5) -0.0033(4) 0.0021(4) 0.0042(4)
C6 0.0201(5) 0.0232(5) 0.0206(5) -0.0020(4) 0.0014(4) 0.0028(4)
N7 0.0257(4) 0.0269(5) 0.0234(4) 0.0021(4) 0.0010(3) -0.0006(4)
C8 0.0316(6) 0.0392(6) 0.0218(5) 0.0060(5) -0.0001(4) 0.0001(5)
C9 0.0272(5) 0.0395(6) 0.0198(5) 0.0001(4) -0.0022(4) 0.0008(5)
C10 0.0207(5) 0.0268(5) 0.0211(5) -0.0023(4) 0.0010(4) 0.0031(4)
N11 0.0241(4) 0.0233(4) 0.0203(4) -0.0034(3) -0.0006(3) -0.0008(3)
C12 0.0212(5) 0.0215(5) 0.0201(5) -0.0040(4) 0.0015(4) 0.0036(4)
Cl13 0.03928(18) 0.03135(17) 0.02845(16) -0.00602(11) -0.00385(11) -0.00970(12)
C14 0.0321(6) 0.0257(5) 0.0342(6) 0.0003(5) 0.0053(5) -0.0012(5)

loop_
_atom_type_symbol
_atom_type_scat_dispersion_real
_atom_type_scat_dispersion_imag
_atom_type_scat_Cromer_Mann_a1
_atom_type_scat_Cromer_Mann_b1
_atom_type_scat_Cromer_Mann_a2
_atom_type_scat_Cromer_Mann_b2
_atom_type_scat_Cromer_Mann_a3
_atom_type_scat_Cromer_Mann_b3
_atom_type_scat_Cromer_Mann_a4
_atom_type_scat_Cromer_Mann_b4
_atom_type_scat_Cromer_Mann_c
_atom_type_scat_source
C 0.0033 0.0016 2.3100 20.8439 1.0200 10.2075 1.5886 0.5687 0.8650 51.6512 0.2156 'International Tables Vol C 4.2.6.8 and 6.1.1.4'
H 0.0000 0.0000 0.4930 10.5109 0.3229 26.1257 0.1402 3.1424 0.0408 57.7998 0.0030 'International Tables Vol C 4.2.6.8 and 6.1.1.4'
N 0.0061 0.0033 12.2126 0.0057 3.1322 9.8933 2.0125 28.9975 1.1663 0.5826 -11.5290 'International Tables Vol C 4.2.6.8 and 6.1.1.4'
Cl 0.1484 0.1585 11.4604 0.0104 7.1964 1.1662 6.2556 18.5194 1.6455 47.7784 -9.5574 'International Tables Vol C 4.2.6.8 and 6.1.1.4'

loop_
_geom_angle_atom_site_label_1
_geom_angle_atom_site_label_2
_geom_angle_atom_site_label_3
_geom_angle
_geom_angle_publ_flag
C2 N1 C12 114.36(10) yes
N1 C2 N3 127.24(10) yes
N1 C2 H21 116.2 no
N3 C2 H21 116.6 no
C2 N3 C4 116.71(9) yes
N3 C4 C5 123.88(10) yes
N3 C4 Cl13 115.91(8) yes
C5 C4 Cl13 120.21(8) yes
C4 C5 C6 142.24(10) yes
C4 C5 C12 113.24(9) yes
C6 C5 C12 104.52(9) yes
C5 C6 N7 144.41(10) yes
C5 C6 C10 107.76(9) yes
N7 C6 C10 107.83(9) yes
C6 N7 C8 107.17(9) yes
C6 N7 C14 128.11(9) yes
C8 N7 C14 124.71(10) yes
N7 C8 C9 111.11(10) yes
N7 C8 H81 121.4 no
C9 C8 H81 127.5 no
C8 C9 C10 104.70(10) yes
C8 C9 H91 126.9 no
C10 C9 H91 128.4 no
C9 C10 C6 109.19(10) yes
C9 C10 N11 140.81(10) yes
C6 C10 N11 110.00(9) yes
C10 N11 C12 107.21(9) yes
C10 N11 H111 126.9 no
C12 N11 H111 125.8 no
C5 C12 N11 110.51(9) yes
C5 C12 N1 124.56(9) yes
N11 C12 N1 124.93(10) yes
N7 C14 H142 108.6 no
N7 C14 H141 109.8 no
H142 C14 H141 108.0 no
N7 C14 H143 111.0 no
H142 C14 H143 110.2 no
H141 C14 H143 109.2 no

loop_
_geom_bond_atom_site_label_1
_geom_bond_atom_site_label_2
_geom_bond_distance
_geom_bond_publ_flag
N1 C2 1.3353(14) yes
N1 C12 1.3374(14) yes
C2 N3 1.3420(15) yes
C2 H21 0.944 no
N3 C4 1.3297(15) yes
C4 C5 1.3848(14) yes
C4 Cl13 1.7383(11) yes
C5 C6 1.4248(14) yes
C5 C12 1.4403(15) yes
C6 N7 1.3757(14) yes
C6 C10 1.3900(15) yes
N7 C8 1.3754(14) yes
N7 C14 1.4512(15) yes
C8 C9 1.3817(18) yes
C8 H81 0.953 no
C9 C10 1.4063(15) yes
C9 H91 0.946 no
C10 N11 1.3884(15) yes
N11 C12 1.3584(14) yes
N11 H111 0.883 no
C14 H142 0.963 no
C14 H141 0.956 no
C14 H143 0.963 no

loop_
_geom_hbond_atom_site_label_D
_geom_hbond_atom_site_label_H
_geom_hbond_atom_site_label_A
_geom_hbond_site_symmetry_A
_geom_hbond_angle_DHA
_geom_hbond_distance_DH
_geom_hbond_distance_HA
_geom_hbond_distance_DA
_geom_hbond_publ_flag
N11 H111 N1 2_766 167.96(4) 0.883 2.040 2.9086(16) yes
